data_7009732
loop_
_publ_author_name
'Burrows, Andrew D.'
'Harrington, Ross W.'
'Mahon, Mary F.'
'Price, Caroline E.'

_publ_section_title
;
 The influence of hydrogen bonding on the structure of zinc
 co-ordination polymers&#x200A;&#x2020;
;
_journal_issue 21
_journal_name_full 'Journal of the Chemical Society, Dalton Transactions'
_journal_page_first 3845
_journal_paper_doi 10.1039/b003210g
_journal_year 2000
_chemical_formula_sum 'C6 H10 N4 O4 S2 Zn'
_chemical_formula_weight 331.67
_chemical_name_systematic
;
  ?
;
_space_group_IT_number 60
_symmetry_cell_setting orthorhombic
_symmetry_space_group_name_Hall '-P 2n 2ab'
_symmetry_space_group_name_H-M 'P b c n'
_atom_sites_solution_hydrogens geom
_atom_sites_solution_primary direct
_atom_sites_solution_secondary difmap
_audit_creation_method SHELXL
_cell_angle_alpha 90.00
_cell_angle_beta 90.00
_cell_angle_gamma 90.00
_cell_formula_units_Z 4
_cell_length_a 14.8310(10)
_cell_length_b 6.9010(10)
_cell_length_c 11.3790(10)
_cell_measurement_temperature 293(2)
_cell_volume 1164.6(2)
_computing_structure_refinement 'SHELXL-93 (Sheldrick, 1993)'
_computing_structure_solution 'SHELXS-86 (Sheldrick, 1990)'
_diffrn_ambient_temperature 293(2)
_diffrn_radiation_monochromator graphite
_diffrn_radiation_source 'fine-focus sealed tube'
_diffrn_radiation_type MoK\a
_diffrn_radiation_wavelength 0.71069
_diffrn_reflns_av_R_equivalents 0.0065
_diffrn_reflns_av_sigmaI/netI 0.0190
_diffrn_reflns_limit_h_max 17
_diffrn_reflns_limit_h_min 0
_diffrn_reflns_limit_k_max 8
_diffrn_reflns_limit_k_min 0
_diffrn_reflns_limit_l_max 13
_diffrn_reflns_limit_l_min 0
_diffrn_reflns_number 1078
_diffrn_reflns_theta_max 24.97
_diffrn_reflns_theta_min 2.75
_exptl_absorpt_coefficient_mu 2.476
_exptl_crystal_density_diffrn 1.892
_exptl_crystal_F_000 672
_refine_diff_density_max 0.288
_refine_diff_density_min -0.336
_refine_diff_density_rms 0.055
_refine_ls_extinction_method none
_refine_ls_goodness_of_fit_all 0.660
_refine_ls_goodness_of_fit_obs 0.665
_refine_ls_matrix_type full
_refine_ls_number_parameters 90
_refine_ls_number_reflns 1016
_refine_ls_number_restraints 4
_refine_ls_restrained_S_all 0.717
_refine_ls_restrained_S_obs 0.671
_refine_ls_R_factor_all 0.0248
_refine_ls_R_factor_obs 0.0202
_refine_ls_shift/esd_max 0.000
_refine_ls_shift/esd_mean 0.000
_refine_ls_structure_factor_coef Fsqd
_refine_ls_weighting_details 'w=1/[\s^2^(Fo^2^)+(0.1000P)^2^+0.0000P] where P=(Fo^2^+2Fc^2^)/3'
_refine_ls_weighting_scheme calc
_refine_ls_wR_factor_all 0.0818
_refine_ls_wR_factor_obs 0.0719
_reflns_number_observed 911
_reflns_number_total 1021
_reflns_observed_criterion >2sigma(I)
_cod_data_source_file b003210g.txt
_cod_data_source_block compound2
_cod_depositor_comments
;
The following automatic conversions were performed:
'_symmetry_cell_setting' value 'Orthorhombic' changed to 'orthorhombic'
according to '/home/adriana/struct/CIF-dictionaries/cif_core.dic'
dictionary named 'cif_core.dic' version 2.4.1 from 2010-06-29.

Automatic conversion script
Id: cif_fix_enum 1555 2011-01-17 13:19:09Z saulius 

The following automatic conversions were performed:

'_refine_ls_weighting_scheme' value 'calc
w=1/[\s^2^(Fo^2^)+(0.1000P)^2^+0.0000P] where P=(Fo^2^+2Fc^2^)/3' was
changed to 'calc'. New tag '_refine_ls_weighting_details' was
created. The value of the new tag was set to
'w=1/[\s^2^(Fo^2^)+(0.1000P)^2^+0.0000P] where P=(Fo^2^+2Fc^2^)/3'.

Automatic conversion script
Id: cif_fix_values 3143 2015-03-26 13:38:13Z robertas 
;
_cod_original_sg_symbol_H-M Pbcn
_cod_database_code 7009732

loop_
_symmetry_equiv_pos_as_xyz
'x, y, z'
'-x+1/2, -y+1/2, z+1/2'
'x+1/2, -y+1/2, -z'
'x, -y, z+1/2'
'-x, -y, -z'
'x-1/2, y-1/2, -z-1/2'
'-x-1/2, y-1/2, z'
'-x, y, -z-1/2'

loop_
_atom_site_aniso_label
_atom_site_aniso_U_11
_atom_site_aniso_U_22
_atom_site_aniso_U_33
_atom_site_aniso_U_23
_atom_site_aniso_U_13
_atom_site_aniso_U_12
Zn1 0.0142(2) 0.0274(3) 0.0197(3) 0.000 -0.00080(10) 0.000
S1 0.0201(3) 0.0399(3) 0.0176(3) -0.0039(2) -0.0019(2) 0.0074(2)
O1 0.0216(7) 0.0430(9) 0.0215(8) -0.0056(7) 0.0003(6) -0.0093(6)
O2 0.0177(7) 0.0708(11) 0.0291(9) -0.0095(9) -0.0010(6) 0.0018(8)
N1 0.0195(9) 0.0505(13) 0.0256(10) 0.0066(8) 0.0006(7) 0.0075(8)
C2 0.0210(9) 0.0260(9) 0.0246(10) -0.0013(9) 0.0000(8) -0.0020(8)
C1 0.0240(9) 0.0248(10) 0.0222(10) -0.0014(9) -0.0014(9) 0.0022(8)
N2 0.0247(10) 0.0538(12) 0.0263(11) 0.0110(10) 0.0015(8) 0.0057(9)
C3 0.0211(10) 0.0308(10) 0.0202(10) -0.0017(8) -0.0024(7) -0.0014(8)

loop_
_atom_site_label
_atom_site_type_symbol
_atom_site_fract_x
_atom_site_fract_y
_atom_site_fract_z
_atom_site_U_iso_or_equiv
_atom_site_thermal_displace_type
_atom_site_occupancy
_atom_site_calc_flag
_atom_site_refinement_flags
_atom_site_disorder_group
Zn1 Zn 0.0000 0.20173(5) 0.2500 0.0205(2) Uani 1 d S .
S1 S 0.08200(3) 0.01602(8) 0.11662(4) 0.0259(2) Uani 1 d . .
O1 O 0.08967(9) 0.3683(2) 0.32397(13) 0.0287(4) Uani 1 d . .
O2 O 0.19106(8) 0.4106(3) 0.46252(13) 0.0392(4) Uani 1 d . .
N1 N 0.24934(11) -0.0562(3) 0.1806(2) 0.0319(5) Uani 1 d D .
H1A H 0.2889(16) -0.0984(46) 0.2252(21) 0.038 Uiso 1 d D .
H1B H 0.2668(19) -0.0081(42) 0.1149(22) 0.038 Uiso 1 d D .
C2 C 0.11197(13) 0.4099(3) 0.4295(2) 0.0239(4) Uani 1 d . .
C1 C 0.16513(14) -0.0611(3) 0.2147(2) 0.0237(4) Uani 1 d . .
N2 N 0.14532(13) -0.1255(3) 0.3210(2) 0.0349(5) Uani 1 d D .
H2A H 0.1895(16) -0.1448(44) 0.3665(23) 0.042 Uiso 1 d D .
H2B H 0.0895(14) -0.1245(44) 0.3435(26) 0.042 Uiso 1 d D .
C3 C 0.04104(13) 0.4689(3) 0.5150(2) 0.0240(4) Uani 1 d . .
H3 H 0.05483(13) 0.4618(3) 0.5946(2) 0.029 Uiso 1 calc R .

loop_
_atom_type_symbol
_atom_type_description
_atom_type_scat_dispersion_real
_atom_type_scat_dispersion_imag
_atom_type_scat_source
C C 0.0033 0.0016 'International Tables Vol C Tables 4.2.6.8 and 6.1.1.4'
H H 0.0000 0.0000 'International Tables Vol C Tables 4.2.6.8 and 6.1.1.4'
N N 0.0061 0.0033 'International Tables Vol C Tables 4.2.6.8 and 6.1.1.4'
O O 0.0106 0.0060 'International Tables Vol C Tables 4.2.6.8 and 6.1.1.4'
S S 0.1246 0.1234 'International Tables Vol C Tables 4.2.6.8 and 6.1.1.4'
Zn Zn 0.2839 1.4301 'International Tables Vol C Tables 4.2.6.8 and 6.1.1.4'

loop_
_geom_angle_atom_site_label_1
_geom_angle_atom_site_label_2
_geom_angle_atom_site_label_3
_geom_angle
_geom_angle_site_symmetry_1
_geom_angle_site_symmetry_3
_geom_angle_publ_flag
O1 Zn1 O1 107.72(9) . 8_556 ?
O1 Zn1 S1 104.46(4) . . ?
O1 Zn1 S1 113.54(5) 8_556 . ?
O1 Zn1 S1 113.54(5) . 8_556 ?
O1 Zn1 S1 104.46(4) 8_556 8_556 ?
S1 Zn1 S1 113.23(3) . 8_556 ?
O1 Zn1 S1 113.54(5) . 8_556 ?
O1 Zn1 S1 104.46(4) 8_556 8_556 ?
S1 Zn1 S1 113.23(3) . 8_556 ?
S1 Zn1 S1 0.00(4) 8_556 8_556 ?
C1 S1 Zn1 96.89(7) . . ?
C2 O1 Zn1 135.62(14) . . ?
O2 C2 O1 122.2(2) . . ?
O2 C2 C3 118.2(2) . . ?
O1 C2 C3 119.5(2) . . ?
N1 C1 N2 119.5(2) . . ?
N1 C1 S1 118.5(2) . . ?
N2 C1 S1 122.0(2) . . ?
C3 C3 C2 124.4(3) 5_566 . ?

loop_
_geom_bond_atom_site_label_1
_geom_bond_atom_site_label_2
_geom_bond_distance
_geom_bond_site_symmetry_2
_geom_bond_publ_flag
Zn1 O1 1.9490(14) . ?
Zn1 O1 1.9490(14) 8_556 ?
Zn1 S1 2.3292(5) . ?
Zn1 S1 2.3292(5) 8_556 ?
Zn1 S1 2.3292(5) 8_556 ?
S1 C1 1.746(2) . ?
O1 C2 1.279(3) . ?
O2 C2 1.232(2) . ?
N1 C1 1.308(3) . ?
C2 C3 1.489(3) . ?
C1 N2 1.322(3) . ?
C3 C3 1.335(4) 5_566 ?
